data_7062703
loop_
_publ_author_name
'Khoroshilova, Olesya V.'
'Borovkova, Kristina E.'
'Nikiforova, Lia R.'
'Salmova, Julia V.'
'Taraskin, Artem O.'
'Spiridonova, Daria V.'
'Vasilyev, Aleksander V.'

_publ_section_title
;
 TfOH-promoted multichannel transformations of trifluoromethyl side chain
 substituted thiophene and furan families to access antimicrobial agents
;
_journal_issue 39
_journal_name_full 'New Journal of Chemistry'
_journal_page_first 18492
_journal_page_last 18516
_journal_paper_doi 10.1039/D3NJ02990E
_journal_volume 47
_journal_year 2023
_chemical_formula_moiety 'C18 H15 F3 O'
_chemical_formula_sum 'C18 H15 F3 O'
_chemical_formula_weight 304.30
_space_group_crystal_system monoclinic
_space_group_IT_number 14
_space_group_name_Hall '-P 2yn'
_space_group_name_H-M_alt 'P 1 21/n 1'
_atom_sites_solution_hydrogens geom
_atom_sites_solution_primary dual
_audit_creation_date 2022-12-29
_audit_creation_method
;
Olex2 1.2
(compiled 2017.03.28 svn.r3405 for OlexSys, GUI svn.r5337)
;
_audit_update_record
;
2022-12-29 deposited with the CCDC.	2023-09-11 downloaded from the CCDC.
;
_cell_angle_alpha 90
_cell_angle_beta 93.721(6)
_cell_angle_gamma 90
_cell_formula_units_Z 4
_cell_length_a 14.8404(12)
_cell_length_b 5.1873(5)
_cell_length_c 18.6784(10)
_cell_measurement_reflns_used 2115
_cell_measurement_temperature 100(4)
_cell_measurement_theta_max 69.9710
_cell_measurement_theta_min 3.6620
_cell_volume 1434.9(2)
_computing_cell_refinement 'CrysAlisPro 1.171.40.50a (Rigaku OD, 2019)'
_computing_data_collection 'CrysAlisPro 1.171.40.50a (Rigaku OD, 2019)'
_computing_data_reduction 'CrysAlisPro 1.171.40.50a (Rigaku OD, 2019)'
_computing_molecular_graphics 'Olex2 (Dolomanov et al., 2009)'
_computing_publication_material 'Olex2 (Dolomanov et al., 2009)'
_computing_structure_refinement 'ShelXL (Sheldrick, 2015)'
_computing_structure_solution 'ShelXT (Sheldrick, 2015)'
_diffrn_ambient_environment N~2~
_diffrn_ambient_temperature 100(4)
_diffrn_detector 'CCD plate'
_diffrn_detector_area_resol_mean 10.0000
_diffrn_detector_type HyPix3000
_diffrn_measured_fraction_theta_full 0.990
_diffrn_measured_fraction_theta_max 0.967
_diffrn_measurement_details
;
List of Runs (angles in degrees, time in seconds):

  # Type    Start    End  Width  t~exp~   \w     \q     \k     \f   Frames
#--------------------------------------------------------------------------
  1  \w    -97.00 -34.00   0.50    6.27    --  -38.57 -76.00  63.00  126
  2  \w    -62.00   3.00   0.50    6.27    --  -38.57  76.00-169.00  130
  3  \w     44.00 102.00   0.50    6.27    --   38.57  76.00-169.00  116
  4  \w      7.00  34.00   0.50    6.27    --   38.57 -76.00  63.00   54
  5  \w     74.00 157.00   0.50   25.08    --  100.00  76.00-169.00  166
  6  \w     36.00 127.00   0.50   25.08    --  100.00 -76.00  63.00  182
  7  \w    -62.00 -36.00   0.50    6.27    --  -38.57  65.00-180.00   52
  8  \w   -110.00 -45.00   0.50    6.27    --  -38.57 -21.00  30.00  130
  9  \w    -55.00 -29.00   0.50    6.27    --  -38.57  21.00-150.00   52
 10  \w      1.00  26.00   0.50    6.27    --  -38.57  65.00-180.00   50
 11  \w    -24.00  11.00   0.50    6.27    --  -38.57  21.00-150.00   70
 12  \w   -101.00 -59.00   0.50    6.27    --  -38.57 -65.00 -30.00   84
 13  \w    -50.00 -15.00   0.50    6.27    --  -38.57 -65.00 -30.00   70
 14  \w     26.00  62.00   0.50    6.27    --   38.57  43.00 -60.00   72
 15  \w     -3.00  35.00   0.50    6.27    --   38.57 -32.00 -90.00   76
 16  \w    -18.00  51.00   0.50    6.27    --   38.57 -43.00  60.00  138
 17  \w     64.00  89.00   0.50    6.27    --   38.57  43.00 -60.00   50
 18  \w     72.00  97.00   0.50   25.08    --  100.00 178.00 -60.00   50
 19  \w     81.00 114.00   0.50   25.08    --  100.00  22.00 120.00   66
 20  \w     47.00  73.00   0.50   25.08    --  100.00 -22.00  30.00   52
 21  \w     89.00 115.00   0.50   25.08    --  100.00  37.00 -60.00   52
 22  \w     79.00 154.00   0.50   25.08    --  100.00  61.00 150.00  150
 23  \w     92.00 125.00   0.50   25.08    --  100.00  93.00 150.00   66
 24  \w     60.00 109.00   0.50   25.08    --  100.00 -37.00-180.00   98
 25  \w     75.00 118.00   0.50   25.08    --  100.00 -61.00 -60.00   86
 26  \w     35.00  61.00   0.50   25.08    --  100.00 -61.00 -60.00   52
 27  \w     85.00 123.00   0.50   25.08    --  100.00  93.00 -60.00   76
 28  \w     49.00  74.00   0.50   25.08    --  100.00 -61.00 150.00   50
 29  \w     35.00  99.00   0.50   25.08    --  100.00 -45.00  30.00  128
 30  \w     93.00 118.00   0.50   25.08    --  100.00  37.00   0.00   50
 31  \w     78.00 116.00   0.50   25.08    --  100.00  61.00 120.00   76
 32  \w    130.00 156.00   0.50   25.08    --  100.00  61.00 120.00   52
 33  \w     94.00 156.00   0.50   25.08    --  100.00  37.00  60.00  124
 34  \w    112.00 148.00   0.50   25.08    --  100.00 178.00 -60.00   72
 35  \w    129.00 157.00   0.50   25.08    --  100.00  22.00 120.00   56
 36  \w     86.00 115.00   0.50   25.08    --  100.00 -22.00  30.00   58
 37  \w     89.00 121.00   0.50   25.08    --  100.00  37.00 -30.00   64
 38  \w     87.00 156.00   0.50   25.08    --  100.00  30.00 -90.00  138
 39  \w     -6.00  19.00   0.50    6.27    --   38.57 -76.00  63.00   50
 40  \w      2.00  27.00   0.50    6.27    --  -38.57  65.00 -60.00   50
 41  \w    -55.00 -24.00   0.50    6.27    --  -38.57  65.00 -60.00   62
 42  \w    -94.00 -69.00   0.50    6.27    --  -38.57 138.00-180.00   50
 43  \w    -55.00 -14.00   0.50    6.27    --  -38.57 138.00-180.00   82
 44  \w     69.00  95.00   0.50    6.27    --   38.57  32.00 120.00   52
 45  \w     30.00  96.00   0.50    6.27    --   38.57-138.00  90.00  132
;
_diffrn_measurement_device 'four-circle diffractometer'
_diffrn_measurement_device_type 'SuperNova, Single source at offset/far, HyPix3000'
_diffrn_measurement_method '\w scans'
_diffrn_orient_matrix_type 'CrysAlisPro convention (1999,Acta A55,543-557)'
_diffrn_orient_matrix_UB_11 -0.0387449000
_diffrn_orient_matrix_UB_12 0.1488856000
_diffrn_orient_matrix_UB_13 0.0623493000
_diffrn_orient_matrix_UB_21 0.0430013000
_diffrn_orient_matrix_UB_22 -0.1969047000
_diffrn_orient_matrix_UB_23 0.0536604000
_diffrn_orient_matrix_UB_31 0.0864368000
_diffrn_orient_matrix_UB_32 0.1653383000
_diffrn_orient_matrix_UB_33 0.0076382000
_diffrn_radiation_monochromator mirror
_diffrn_radiation_probe x-ray
_diffrn_radiation_type CuK\a
_diffrn_radiation_wavelength 1.54184
_diffrn_reflns_av_R_equivalents 0.0633
_diffrn_reflns_av_unetI/netI 0.0625
_diffrn_reflns_Laue_measured_fraction_full 0.990
_diffrn_reflns_Laue_measured_fraction_max 0.967
_diffrn_reflns_limit_h_max 18
_diffrn_reflns_limit_h_min -17
_diffrn_reflns_limit_k_max 6
_diffrn_reflns_limit_k_min -6
_diffrn_reflns_limit_l_max 22
_diffrn_reflns_limit_l_min -22
_diffrn_reflns_number 7791
_diffrn_reflns_point_group_measured_fraction_full 0.990
_diffrn_reflns_point_group_measured_fraction_max 0.967
_diffrn_reflns_theta_full 67.684
_diffrn_reflns_theta_max 71.489
_diffrn_reflns_theta_min 3.690
_diffrn_source 'micro-focus sealed X-ray tube'
_diffrn_source_type 'SuperNova (Cu) X-ray Source'
_exptl_absorpt_coefficient_mu 0.955
_exptl_absorpt_correction_T_max 1.00000
_exptl_absorpt_correction_T_min 0.43588
_exptl_absorpt_correction_type multi-scan
_exptl_absorpt_process_details
;
CrysAlisPro 1.171.40.50a (Rigaku Oxford Diffraction, 2019)
Empirical absorption correction using spherical harmonics,
 implemented in SCALE3 ABSPACK scaling algorithm.
;
_exptl_crystal_colour colourless
_exptl_crystal_colour_primary colourless
_exptl_crystal_density_diffrn 1.409
_exptl_crystal_description needle
_exptl_crystal_F_000 632
_exptl_crystal_size_max 0.42
_exptl_crystal_size_mid 0.005
_exptl_crystal_size_min 0.005
_refine_diff_density_max 0.455
_refine_diff_density_min -0.475
_refine_diff_density_rms 0.113
_refine_ls_extinction_method none
_refine_ls_goodness_of_fit_ref 1.081
_refine_ls_hydrogen_treatment constr
_refine_ls_matrix_type full
_refine_ls_number_parameters 201
_refine_ls_number_reflns 2710
_refine_ls_number_restraints 0
_refine_ls_restrained_S_all 1.081
_refine_ls_R_factor_all 0.1219
_refine_ls_R_factor_gt 0.0917
_refine_ls_shift/su_max 0.001
_refine_ls_shift/su_mean 0.000
_refine_ls_structure_factor_coef Fsqd
_refine_ls_weighting_details 'w=1/[\s^2^(Fo^2^)+(0.1592P)^2^+2.3176P] where P=(Fo^2^+2Fc^2^)/3'
_refine_ls_weighting_scheme calc
_refine_ls_wR_factor_gt 0.2474
_refine_ls_wR_factor_ref 0.2780
_reflns_Friedel_coverage 0.000
_reflns_number_gt 1962
_reflns_number_total 2710
_reflns_threshold_expression 'I > 2\s(I)'
_cod_data_source_file d3nj02990e2.cif
_cod_data_source_block okl494
_cod_depositor_comments 'Adding full bibliography for 7062703--7062708.cif.'
_cod_original_cell_volume 1434.87(19)
_cod_database_code 7062703
_shelx_shelxl_version_number 2014/7
_chemical_oxdiff_formula 'F3 O C18'
_shelx_space_group_comment
;
The symmetry employed for this shelxl refinement is uniquely defined
by the following loop, which should always be used as a source of
symmetry information in preference to the above space-group names.
They are only intended as comments.
;
_diffrn_oxdiff_ac3_digest_frames
;
01d96988128611500800c56c2b67b9b5f000026489a
;
_reflns_odcompleteness_completeness 94.88
_reflns_odcompleteness_iscentric 1
_reflns_odcompleteness_theta 72.42
_olex2_refinement_description
;
1. Fixed Uiso
 At 1.2 times of:
  All C(H) groups
 At 1.5 times of:
  All C(H,H,H) groups
2.a Ternary CH refined with riding coordinates:
 C9(H9)
2.b Aromatic/amide H refined with riding coordinates:
 C16(H16), C2(H2), C8(H8), C14(H14), C13(H13), C7(H7), C5(H5), C6(H6)
2.c Idealised Me refined as rotating group:
 C17(H17A,H17B,H17C), C18(H18A,H18B,H18C)
;
_olex2_submission_special_instructions 'No special instructions were received'
_oxdiff_exptl_absorpt_empirical_details
;
Empirical correction (ABSPACK) includes:
- Absorption correction using spherical harmonics
- Frame scaling
;
_oxdiff_exptl_absorpt_empirical_full_max 4.041
_oxdiff_exptl_absorpt_empirical_full_min 0.401

loop_
_space_group_symop_operation_xyz
'x, y, z'
'-x+1/2, y+1/2, -z+1/2'
'-x, -y, -z'
'x-1/2, -y-1/2, z-1/2'

loop_
_atom_site_label
_atom_site_type_symbol
_atom_site_fract_x
_atom_site_fract_y
_atom_site_fract_z
_atom_site_U_iso_or_equiv
_atom_site_adp_type
_atom_site_occupancy
_atom_site_site_symmetry_order
_atom_site_calc_flag
_atom_site_refinement_flags_posn
_atom_site_refinement_flags_adp
_atom_site_refinement_flags_occupancy
_atom_site_disorder_assembly
_atom_site_disorder_group
F2 F 0.87180(17) 0.4500(5) 0.45309(12) 0.0330(7) Uani 1 1 d . . . . .
F3 F 0.93735(16) 0.6993(6) 0.53239(12) 0.0392(8) Uani 1 1 d . . . . .
F1 F 0.93613(17) 0.8007(6) 0.42056(13) 0.0363(7) Uani 1 1 d . . . . .
O1 O 0.67967(19) 1.0396(6) 0.40205(13) 0.0287(8) Uani 1 1 d . . . . .
C1 C 0.7430(3) 0.8479(10) 0.40695(19) 0.0261(10) Uani 1 1 d . . . . .
C9 C 0.7988(3) 0.8474(9) 0.47725(19) 0.0259(10) Uani 1 1 d . . . . .
H9 H 0.8154 1.0302 0.4890 0.031 Uiso 1 1 calc R . . . .
C16 C 0.6822(3) 0.5537(9) 0.5257(2) 0.0269(10) Uani 1 1 d . . . . .
H16 H 0.6713 0.4943 0.4778 0.032 Uiso 1 1 calc R . . . .
C4 C 0.6307(3) 1.0010(10) 0.3373(2) 0.0298(10) Uani 1 1 d . . . . .
C10 C 0.8847(3) 0.7004(10) 0.4707(2) 0.0282(10) Uani 1 1 d . . . . .
C3 C 0.6631(3) 0.7860(10) 0.3027(2) 0.0281(10) Uani 1 1 d . . . . .
C12 C 0.7629(3) 0.8421(10) 0.6094(2) 0.0289(11) Uani 1 1 d . . . . .
C11 C 0.7466(3) 0.7415(9) 0.5393(2) 0.0253(10) Uani 1 1 d . . . . .
C15 C 0.6321(3) 0.4463(10) 0.5794(2) 0.0317(11) Uani 1 1 d . . . . .
C2 C 0.7369(3) 0.6897(9) 0.3494(2) 0.0285(10) Uani 1 1 d . . . . .
H2 H 0.7738 0.5443 0.3413 0.034 Uiso 1 1 calc R . . . .
C8 C 0.6212(3) 0.7118(11) 0.2367(2) 0.0351(12) Uani 1 1 d . . . . .
H8 H 0.6426 0.5682 0.2112 0.042 Uiso 1 1 calc R . . . .
C17 C 0.8283(3) 1.0573(11) 0.6278(2) 0.0339(11) Uani 1 1 d . . . . .
H17A H 0.8901 0.9969 0.6225 0.051 Uiso 1 1 calc GR . . . .
H17B H 0.8222 1.1119 0.6775 0.051 Uiso 1 1 calc GR . . . .
H17C H 0.8153 1.2033 0.5955 0.051 Uiso 1 1 calc GR . . . .
C14 C 0.6501(3) 0.5432(10) 0.6490(2) 0.0328(11) Uani 1 1 d . . . . .
H14 H 0.6180 0.4760 0.6872 0.039 Uiso 1 1 calc R . . . .
C13 C 0.7127(3) 0.7324(11) 0.6628(2) 0.0343(12) Uani 1 1 d . . . . .
H13 H 0.7228 0.7926 0.7107 0.041 Uiso 1 1 calc R . . . .
C7 C 0.5480(3) 0.8531(11) 0.2098(2) 0.0369(12) Uani 1 1 d . . . . .
H7 H 0.5179 0.8036 0.1655 0.044 Uiso 1 1 calc R . . . .
C5 C 0.5581(3) 1.1457(11) 0.3117(2) 0.0368(12) Uani 1 1 d . . . . .
H5 H 0.5370 1.2902 0.3371 0.044 Uiso 1 1 calc R . . . .
C18 C 0.5634(3) 0.2417(11) 0.5625(3) 0.0399(13) Uani 1 1 d . . . . .
H18A H 0.5029 0.3114 0.5681 0.060 Uiso 1 1 calc GR . . . .
H18B H 0.5743 0.0961 0.5954 0.060 Uiso 1 1 calc GR . . . .
H18C H 0.5679 0.1829 0.5130 0.060 Uiso 1 1 calc GR . . . .
C6 C 0.5174(3) 1.0663(12) 0.2460(2) 0.0411(13) Uani 1 1 d . . . . .
H6 H 0.4672 1.1606 0.2255 0.049 Uiso 1 1 calc R . . . .

loop_
_atom_site_aniso_label
_atom_site_aniso_U_11
_atom_site_aniso_U_22
_atom_site_aniso_U_33
_atom_site_aniso_U_23
_atom_site_aniso_U_13
_atom_site_aniso_U_12
F2 0.0347(14) 0.0392(17) 0.0251(12) -0.0012(11) 0.0029(10) 0.0022(12)
F3 0.0309(14) 0.066(2) 0.0198(12) -0.0026(12) -0.0042(10) 0.0055(14)
F1 0.0332(14) 0.0512(19) 0.0256(12) 0.0017(11) 0.0104(10) -0.0053(13)
O1 0.0297(15) 0.043(2) 0.0135(12) -0.0020(12) -0.0017(10) 0.0031(15)
C1 0.023(2) 0.041(3) 0.0134(17) 0.0050(16) 0.0006(14) -0.0021(19)
C9 0.028(2) 0.038(3) 0.0112(16) 0.0026(16) 0.0003(14) 0.0007(19)
C16 0.025(2) 0.039(3) 0.0169(17) 0.0035(17) 0.0009(14) 0.005(2)
C4 0.032(2) 0.042(3) 0.0155(18) 0.0034(17) 0.0012(15) -0.003(2)
C10 0.026(2) 0.042(3) 0.0162(17) 0.0016(18) 0.0001(15) -0.003(2)
C3 0.031(2) 0.037(3) 0.0169(18) 0.0009(17) 0.0025(15) -0.005(2)
C12 0.028(2) 0.042(3) 0.0166(18) -0.0010(17) -0.0005(15) 0.006(2)
C11 0.027(2) 0.033(3) 0.0155(17) 0.0003(17) 0.0009(14) 0.0028(19)
C15 0.025(2) 0.048(3) 0.0224(19) 0.0028(19) 0.0016(15) 0.007(2)
C2 0.035(2) 0.032(3) 0.0185(18) -0.0030(17) 0.0019(15) 0.001(2)
C8 0.039(3) 0.050(3) 0.0162(18) -0.0011(19) 0.0022(17) -0.008(2)
C17 0.032(2) 0.054(3) 0.0161(18) -0.0049(19) -0.0016(15) 0.001(2)
C14 0.030(2) 0.048(3) 0.0213(19) 0.0081(19) 0.0055(16) -0.001(2)
C13 0.037(2) 0.054(3) 0.0119(17) 0.0024(18) 0.0035(16) 0.007(2)
C7 0.039(2) 0.056(3) 0.0149(18) 0.008(2) -0.0024(17) -0.010(2)
C5 0.038(3) 0.047(3) 0.025(2) 0.003(2) 0.0029(18) 0.001(2)
C18 0.030(2) 0.055(4) 0.034(2) 0.009(2) 0.0037(19) -0.005(2)
C6 0.037(3) 0.060(4) 0.026(2) 0.014(2) -0.0042(18) -0.003(3)

loop_
_atom_type_symbol
_atom_type_description
_atom_type_scat_dispersion_real
_atom_type_scat_dispersion_imag
_atom_type_scat_source
C C 0.0181 0.0091 'International Tables Vol C Tables 4.2.6.8 and 6.1.1.4'
H H 0.0000 0.0000 'International Tables Vol C Tables 4.2.6.8 and 6.1.1.4'
F F 0.0727 0.0534 'International Tables Vol C Tables 4.2.6.8 and 6.1.1.4'
O O 0.0492 0.0322 'International Tables Vol C Tables 4.2.6.8 and 6.1.1.4'

loop_
_geom_angle_atom_site_label_1
_geom_angle_atom_site_label_2
_geom_angle_atom_site_label_3
_geom_angle
_geom_angle_site_symmetry_1
_geom_angle_site_symmetry_3
_geom_angle_publ_flag
C1 O1 C4 105.8(3) . . ?
O1 C1 C9 113.3(4) . . ?
C2 C1 O1 112.2(3) . . ?
C2 C1 C9 134.2(4) . . ?
C1 C9 H9 107.6 . . ?
C1 C9 C11 112.5(3) . . ?
C10 C9 C1 110.6(3) . . ?
C10 C9 H9 107.6 . . ?
C10 C9 C11 110.7(4) . . ?
C11 C9 H9 107.6 . . ?
C11 C16 H16 118.6 . . ?
C11 C16 C15 122.9(4) . . ?
C15 C16 H16 118.6 . . ?
O1 C4 C3 110.1(4) . . ?
C5 C4 O1 125.5(4) . . ?
C5 C4 C3 124.4(4) . . ?
F2 C10 C9 113.7(4) . . ?
F3 C10 F2 105.6(4) . . ?
F3 C10 F1 105.8(3) . . ?
F3 C10 C9 112.4(3) . . ?
F1 C10 F2 106.2(3) . . ?
F1 C10 C9 112.5(4) . . ?
C4 C3 C2 105.6(4) . . ?
C4 C3 C8 118.9(4) . . ?
C8 C3 C2 135.5(5) . . ?
C11 C12 C17 123.7(4) . . ?
C13 C12 C11 116.2(4) . . ?
C13 C12 C17 120.1(4) . . ?
C16 C11 C9 119.4(3) . . ?
C16 C11 C12 120.5(4) . . ?
C12 C11 C9 120.1(4) . . ?
C16 C15 C14 116.2(4) . . ?
C16 C15 C18 121.3(4) . . ?
C14 C15 C18 122.5(4) . . ?
C1 C2 C3 106.2(4) . . ?
C1 C2 H2 126.9 . . ?
C3 C2 H2 126.9 . . ?
C3 C8 H8 121.0 . . ?
C7 C8 C3 118.0(5) . . ?
C7 C8 H8 121.0 . . ?
C12 C17 H17A 109.5 . . ?
C12 C17 H17B 109.5 . . ?
C12 C17 H17C 109.5 . . ?
H17A C17 H17B 109.5 . . ?
H17A C17 H17C 109.5 . . ?
H17B C17 H17C 109.5 . . ?
C15 C14 H14 119.4 . . ?
C13 C14 C15 121.2(4) . . ?
C13 C14 H14 119.4 . . ?
C12 C13 H13 118.5 . . ?
C14 C13 C12 122.9(4) . . ?
C14 C13 H13 118.5 . . ?
C8 C7 H7 119.3 . . ?
C8 C7 C6 121.4(4) . . ?
C6 C7 H7 119.3 . . ?
C4 C5 H5 122.3 . . ?
C4 C5 C6 115.4(5) . . ?
C6 C5 H5 122.3 . . ?
C15 C18 H18A 109.5 . . ?
C15 C18 H18B 109.5 . . ?
C15 C18 H18C 109.5 . . ?
H18A C18 H18B 109.5 . . ?
H18A C18 H18C 109.5 . . ?
H18B C18 H18C 109.5 . . ?
C7 C6 C5 121.8(5) . . ?
C7 C6 H6 119.1 . . ?
C5 C6 H6 119.1 . . ?

loop_
_geom_bond_atom_site_label_1
_geom_bond_atom_site_label_2
_geom_bond_distance
_geom_bond_site_symmetry_2
_geom_bond_publ_flag
F2 C10 1.350(6) . ?
F3 C10 1.350(4) . ?
F1 C10 1.350(5) . ?
O1 C1 1.367(6) . ?
O1 C4 1.386(5) . ?
C1 C9 1.506(5) . ?
C1 C2 1.350(6) . ?
C9 H9 1.0000 . ?
C9 C10 1.497(6) . ?
C9 C11 1.538(5) . ?
C16 H16 0.9500 . ?
C16 C11 1.377(6) . ?
C16 C15 1.402(6) . ?
C4 C3 1.390(7) . ?
C4 C5 1.373(7) . ?
C3 C2 1.445(6) . ?
C3 C8 1.398(6) . ?
C12 C11 1.414(5) . ?
C12 C17 1.504(7) . ?
C12 C13 1.404(6) . ?
C15 C14 1.403(6) . ?
C15 C18 1.491(7) . ?
C2 H2 0.9500 . ?
C8 H8 0.9500 . ?
C8 C7 1.379(7) . ?
C17 H17A 0.9800 . ?
C17 H17B 0.9800 . ?
C17 H17C 0.9800 . ?
C14 H14 0.9500 . ?
C14 C13 1.365(7) . ?
C13 H13 0.9500 . ?
C7 H7 0.9500 . ?
C7 C6 1.388(8) . ?
C5 H5 0.9500 . ?
C5 C6 1.395(6) . ?
C18 H18A 0.9800 . ?
C18 H18B 0.9800 . ?
C18 H18C 0.9800 . ?
C6 H6 0.9500 . ?
